data_1553435
loop_
_publ_author_name
'Wang, Lei'
'Zhang, Jianwei'
'Lang, Ming'
'Wang, Jian'

_publ_section_title
;
 Palladium-catalyzed ring contraction reaction of naphthoquinones upon
 reaction with alkynes
;
_journal_issue 5
_journal_name_full 'Organic Chemistry Frontiers'
_journal_page_first 603
_journal_paper_doi 10.1039/C6QO00045B
_journal_volume 3
_journal_year 2016
_chemical_formula_sum 'C37 H24 O3'
_chemical_formula_weight 516.56
_space_group_IT_number 2
_space_group_name_Hall '-P 1'
_space_group_name_H-M_alt 'P -1'
_symmetry_cell_setting triclinic
_symmetry_space_group_name_H-M 'P -1'
_atom_sites_solution_hydrogens geom
_atom_sites_solution_primary direct
_atom_sites_solution_secondary difmap
_audit_block_doi 10.5517/ccyd0p0
_audit_creation_method SHELXL-97
_audit_update_record
;
2012-04-11 deposited with the CCDC.
2016-03-07 downloaded from the CCDC.
;
_cell_angle_alpha 94.305(2)
_cell_angle_beta 99.144(2)
_cell_angle_gamma 100.166(2)
_cell_formula_units_Z 2
_cell_length_a 6.3266(6)
_cell_length_b 11.3868(11)
_cell_length_c 18.6894(19)
_cell_measurement_reflns_used 7594
_cell_measurement_temperature 100(2)
_cell_measurement_theta_max 28.29
_cell_measurement_theta_min 2.22
_cell_volume 1301.0(2)
_computing_cell_refinement 'Bruker SAINT'
_computing_data_collection 'Bruker APEX2'
_computing_data_reduction 'Bruker SAINT'
_computing_molecular_graphics 'Bruker SHELXTL'
_computing_publication_material 'Bruker SHELXTL'
_computing_structure_refinement 'SHELXL-97 (Sheldrick, 2008)'
_computing_structure_solution 'SHELXS-97 (Sheldrick, 2008)'
_diffrn_ambient_temperature 100(2)
_diffrn_measured_fraction_theta_full 0.999
_diffrn_measured_fraction_theta_max 0.999
_diffrn_measurement_device_type 'Bruker APEX-II CCD'
_diffrn_measurement_method '\f and \w scans'
_diffrn_radiation_monochromator graphite
_diffrn_radiation_source 'fine-focus sealed tube'
_diffrn_radiation_type MoK\a
_diffrn_radiation_wavelength 0.71073
_diffrn_reflns_av_R_equivalents 0.0241
_diffrn_reflns_av_sigmaI/netI 0.0276
_diffrn_reflns_limit_h_max 8
_diffrn_reflns_limit_h_min -8
_diffrn_reflns_limit_k_max 14
_diffrn_reflns_limit_k_min -14
_diffrn_reflns_limit_l_max 24
_diffrn_reflns_limit_l_min -24
_diffrn_reflns_number 17120
_diffrn_reflns_theta_full 27.50
_diffrn_reflns_theta_max 27.50
_diffrn_reflns_theta_min 1.11
_exptl_absorpt_coefficient_mu 0.083
_exptl_absorpt_correction_T_max 0.9836
_exptl_absorpt_correction_T_min 0.9521
_exptl_absorpt_correction_type multi-scan
_exptl_absorpt_process_details 'Sadabs, (Sheldrick 2008)'
_exptl_crystal_colour Colourless
_exptl_crystal_density_diffrn 1.319
_exptl_crystal_density_meas ?
_exptl_crystal_density_method 'not measured'
_exptl_crystal_description Block
_exptl_crystal_F_000 540
_exptl_crystal_size_max 0.60
_exptl_crystal_size_mid 0.40
_exptl_crystal_size_min 0.20
_refine_diff_density_max 0.541
_refine_diff_density_min -0.308
_refine_diff_density_rms 0.087
_refine_ls_extinction_method none
_refine_ls_goodness_of_fit_ref 1.062
_refine_ls_hydrogen_treatment constr
_refine_ls_matrix_type full
_refine_ls_number_parameters 361
_refine_ls_number_reflns 5964
_refine_ls_number_restraints 0
_refine_ls_restrained_S_all 1.062
_refine_ls_R_factor_all 0.0539
_refine_ls_R_factor_gt 0.0470
_refine_ls_shift/su_max 0.000
_refine_ls_shift/su_mean 0.000
_refine_ls_structure_factor_coef Fsqd
_refine_ls_weighting_details 'calc w=1/[\s^2^(Fo^2^)+(0.0830P)^2^+0.4563P] where P=(Fo^2^+2Fc^2^)/3'
_refine_ls_weighting_scheme calc
_refine_ls_wR_factor_gt 0.1316
_refine_ls_wR_factor_ref 0.1432
_reflns_number_gt 5249
_reflns_number_total 5964
_reflns_threshold_expression >2sigma(I)
_cod_data_source_file c6qo00045b2.cif
_cod_data_source_block c235
_cod_depositor_comments
;
The following automatic conversions were performed:

data item '_exptl_absorpt_correction_type' value 'Multi-scan' was
changed to 'multi-scan' in accordance with the
/home/saulius/struct/COD-crude-data/automatic-downloads/DataCite-retrospective/RSC/depositions/lib/dictionaries/cif_core.dic
dictionary named 'cif_core.dic' version 2.4.2 last updated on
2011-04-26.

data item '_symmetry_cell_setting' value 'Triclinic' was changed to
'triclinic' in accordance with the
/home/saulius/struct/COD-crude-data/automatic-downloads/DataCite-retrospective/RSC/depositions/lib/dictionaries/cif_core.dic
dictionary named 'cif_core.dic' version 2.4.2 last updated on
2011-04-26.

data item '_exptl_crystal_density_meas' value 'Not Measured' was
changed to '?' -- the value is perceived as not measured.

Automatic conversion script
Id: cif_fix_values 6909 2019-04-08 15:41:33Z antanas 
;
_cod_original_sg_symbol_H-M P-1
_cod_database_code 1553435

loop_
_symmetry_equiv_pos_as_xyz
'x, y, z'
'-x, -y, -z'

loop_
_atom_site_label
_atom_site_type_symbol
_atom_site_fract_x
_atom_site_fract_y
_atom_site_fract_z
_atom_site_U_iso_or_equiv
_atom_site_adp_type
_atom_site_occupancy
_atom_site_symmetry_multiplicity
_atom_site_calc_flag
_atom_site_refinement_flags
O1 O 0.20070(16) 0.52467(9) 0.36460(5) 0.0229(2) Uani 1 1 d .
O2 O -0.02250(16) 0.39041(9) 0.28499(6) 0.0267(2) Uani 1 1 d .
O3 O 0.65848(16) 0.31602(9) 0.37834(5) 0.0247(2) Uani 1 1 d .
C1 C 0.4063(2) 0.56961(12) 0.40437(7) 0.0194(3) Uani 1 1 d .
C2 C 0.4321(2) 0.68081(13) 0.44461(8) 0.0248(3) Uani 1 1 d .
H2 H 0.3136 0.7220 0.4428 0.030 Uiso 1 1 calc R
C3 C 0.6317(3) 0.73057(13) 0.48715(8) 0.0262(3) Uani 1 1 d .
H3 H 0.6508 0.8064 0.5147 0.031 Uiso 1 1 calc R
C4 C 0.8056(3) 0.66955(13) 0.48976(8) 0.0277(3) Uani 1 1 d .
H4 H 0.9431 0.7043 0.5187 0.033 Uiso 1 1 calc R
C5 C 0.7776(2) 0.55857(13) 0.45031(8) 0.0243(3) Uani 1 1 d .
H5 H 0.8957 0.5170 0.4523 0.029 Uiso 1 1 calc R
C6 C 0.5772(2) 0.50794(12) 0.40778(7) 0.0211(3) Uani 1 1 d .
C7 C 0.5439(2) 0.38882(12) 0.36568(7) 0.0195(3) Uani 1 1 d .
C8 C 0.3533(2) 0.36732(11) 0.30169(7) 0.0191(3) Uani 1 1 d .
C9 C 0.1591(2) 0.42438(12) 0.31606(7) 0.0206(3) Uani 1 1 d .
C10 C 0.2832(2) 0.23673(11) 0.27256(7) 0.0191(3) Uani 1 1 d .
C11 C 0.3271(2) 0.22159(11) 0.20477(7) 0.0181(3) Uani 1 1 d .
C12 C 0.4278(2) 0.33855(11) 0.18361(7) 0.0182(3) Uani 1 1 d .
C13 C 0.4399(2) 0.42609(12) 0.23730(7) 0.0189(3) Uani 1 1 d .
C14 C 0.2081(2) 0.14177(11) 0.31764(7) 0.0200(3) Uani 1 1 d .
C15 C 0.0164(2) 0.13591(13) 0.34641(7) 0.0230(3) Uani 1 1 d .
H15 H -0.0727 0.1939 0.3368 0.028 Uiso 1 1 calc R
C16 C -0.0442(3) 0.04496(14) 0.38922(8) 0.0282(3) Uani 1 1 d .
H16 H -0.1748 0.0412 0.4087 0.034 Uiso 1 1 calc R
C17 C 0.0840(3) -0.03975(13) 0.40357(9) 0.0320(3) Uani 1 1 d .
H17 H 0.0421 -0.1012 0.4330 0.038 Uiso 1 1 calc R
C18 C 0.2742(3) -0.03483(14) 0.37486(9) 0.0330(3) Uani 1 1 d .
H18 H 0.3624 -0.0932 0.3845 0.040 Uiso 1 1 calc R
C19 C 0.3357(3) 0.05515(13) 0.33207(8) 0.0273(3) Uani 1 1 d .
H19 H 0.4658 0.0579 0.3124 0.033 Uiso 1 1 calc R
C20 C 0.2747(2) 0.10786(11) 0.15648(7) 0.0194(3) Uani 1 1 d .
C21 C 0.4287(2) 0.06661(12) 0.12051(8) 0.0238(3) Uani 1 1 d .
H21 H 0.5729 0.1119 0.1270 0.029 Uiso 1 1 calc R
C22 C 0.3717(3) -0.04045(13) 0.07519(8) 0.0311(3) Uani 1 1 d .
H22 H 0.4780 -0.0690 0.0516 0.037 Uiso 1 1 calc R
C23 C 0.1615(3) -0.10562(14) 0.06418(9) 0.0358(4) Uani 1 1 d .
H23 H 0.1227 -0.1781 0.0324 0.043 Uiso 1 1 calc R
C24 C 0.0074(3) -0.06547(14) 0.09943(10) 0.0370(4) Uani 1 1 d .
H24 H -0.1372 -0.1105 0.0920 0.044 Uiso 1 1 calc R
C25 C 0.0638(2) 0.04035(13) 0.14549(9) 0.0276(3) Uani 1 1 d .
H25 H -0.0425 0.0672 0.1699 0.033 Uiso 1 1 calc R
C26 C 0.5045(2) 0.35390(11) 0.11350(7) 0.0185(3) Uani 1 1 d .
C27 C 0.3629(2) 0.32061(12) 0.04720(8) 0.0241(3) Uani 1 1 d .
H27 H 0.2135 0.2882 0.0465 0.029 Uiso 1 1 calc R
C28 C 0.4393(3) 0.33468(13) -0.01791(8) 0.0289(3) Uani 1 1 d .
H28 H 0.3414 0.3132 -0.0630 0.035 Uiso 1 1 calc R
C29 C 0.6573(3) 0.37988(13) -0.01744(8) 0.0302(3) Uani 1 1 d .
H29 H 0.7091 0.3893 -0.0621 0.036 Uiso 1 1 calc R
C30 C 0.7996(3) 0.41133(14) 0.04808(9) 0.0302(3) Uani 1 1 d .
H30 H 0.9498 0.4415 0.0484 0.036 Uiso 1 1 calc R
C31 C 0.7239(2) 0.39892(13) 0.11338(8) 0.0243(3) Uani 1 1 d .
H31 H 0.8224 0.4213 0.1583 0.029 Uiso 1 1 calc R
C32 C 0.5026(2) 0.55810(11) 0.23694(7) 0.0193(3) Uani 1 1 d .
C33 C 0.3418(2) 0.62508(13) 0.21747(8) 0.0243(3) Uani 1 1 d .
H33 H 0.1937 0.5857 0.2039 0.029 Uiso 1 1 calc R
C34 C 0.3963(3) 0.74895(13) 0.21768(8) 0.0296(3) Uani 1 1 d .
H34 H 0.2855 0.7938 0.2046 0.036 Uiso 1 1 calc R
C35 C 0.6115(3) 0.80660(13) 0.23689(9) 0.0309(3) Uani 1 1 d .
H35 H 0.6490 0.8911 0.2367 0.037 Uiso 1 1 calc R
C36 C 0.7722(3) 0.74143(14) 0.25644(9) 0.0315(3) Uani 1 1 d .
H36 H 0.9200 0.7813 0.2697 0.038 Uiso 1 1 calc R
C37 C 0.7187(2) 0.61783(13) 0.25687(8) 0.0256(3) Uani 1 1 d .
H37 H 0.8301 0.5738 0.2708 0.031 Uiso 1 1 calc R

loop_
_atom_site_aniso_label
_atom_site_aniso_U_11
_atom_site_aniso_U_22
_atom_site_aniso_U_33
_atom_site_aniso_U_23
_atom_site_aniso_U_13
_atom_site_aniso_U_12
O1 0.0239(5) 0.0228(5) 0.0233(5) 0.0008(4) 0.0051(4) 0.0079(4)
O2 0.0238(5) 0.0276(5) 0.0290(5) 0.0058(4) 0.0035(4) 0.0053(4)
O3 0.0246(5) 0.0272(5) 0.0231(5) 0.0032(4) 0.0057(4) 0.0058(4)
C1 0.0232(6) 0.0209(6) 0.0158(6) 0.0058(5) 0.0064(5) 0.0047(5)
C2 0.0334(8) 0.0213(7) 0.0232(7) 0.0054(5) 0.0097(6) 0.0085(6)
C3 0.0387(8) 0.0190(6) 0.0199(6) 0.0009(5) 0.0075(6) 0.0006(6)
C4 0.0336(8) 0.0261(7) 0.0216(7) 0.0021(5) 0.0053(6) 0.0003(6)
C5 0.0266(7) 0.0261(7) 0.0209(6) 0.0039(5) 0.0050(5) 0.0057(5)
C6 0.0249(7) 0.0229(7) 0.0173(6) 0.0057(5) 0.0066(5) 0.0050(5)
C7 0.0216(6) 0.0210(6) 0.0172(6) 0.0044(5) 0.0066(5) 0.0033(5)
C8 0.0249(6) 0.0154(6) 0.0182(6) 0.0020(5) 0.0080(5) 0.0030(5)
C9 0.0298(7) 0.0164(6) 0.0172(6) 0.0055(5) 0.0071(5) 0.0042(5)
C10 0.0201(6) 0.0164(6) 0.0214(6) 0.0020(5) 0.0054(5) 0.0038(5)
C11 0.0173(6) 0.0178(6) 0.0195(6) 0.0023(5) 0.0041(5) 0.0033(5)
C12 0.0186(6) 0.0184(6) 0.0178(6) 0.0028(5) 0.0038(5) 0.0032(5)
C13 0.0216(6) 0.0187(6) 0.0170(6) 0.0035(5) 0.0055(5) 0.0028(5)
C14 0.0248(7) 0.0163(6) 0.0177(6) 0.0015(5) 0.0045(5) 0.0002(5)
C15 0.0247(7) 0.0230(7) 0.0206(6) 0.0020(5) 0.0058(5) 0.0011(5)
C16 0.0297(7) 0.0295(7) 0.0232(7) 0.0027(6) 0.0094(6) -0.0047(6)
C17 0.0438(9) 0.0218(7) 0.0281(8) 0.0084(6) 0.0081(6) -0.0041(6)
C18 0.0434(9) 0.0209(7) 0.0365(8) 0.0104(6) 0.0087(7) 0.0068(6)
C19 0.0322(8) 0.0215(7) 0.0304(7) 0.0053(6) 0.0109(6) 0.0054(6)
C20 0.0242(6) 0.0162(6) 0.0174(6) 0.0030(5) 0.0021(5) 0.0038(5)
C21 0.0282(7) 0.0209(6) 0.0242(7) 0.0040(5) 0.0074(5) 0.0064(5)
C22 0.0480(9) 0.0243(7) 0.0257(7) 0.0024(6) 0.0093(6) 0.0165(7)
C23 0.0521(10) 0.0203(7) 0.0300(8) -0.0060(6) -0.0078(7) 0.0102(7)
C24 0.0322(8) 0.0239(7) 0.0468(10) -0.0037(7) -0.0074(7) 0.0000(6)
C25 0.0238(7) 0.0231(7) 0.0340(8) 0.0001(6) 0.0023(6) 0.0031(5)
C26 0.0245(6) 0.0150(6) 0.0171(6) 0.0026(5) 0.0060(5) 0.0044(5)
C27 0.0307(7) 0.0178(6) 0.0219(7) 0.0003(5) 0.0030(5) 0.0016(5)
C28 0.0493(9) 0.0192(7) 0.0164(6) -0.0002(5) 0.0026(6) 0.0053(6)
C29 0.0521(10) 0.0233(7) 0.0214(7) 0.0058(5) 0.0186(7) 0.0112(6)
C30 0.0329(8) 0.0324(8) 0.0306(8) 0.0102(6) 0.0162(6) 0.0082(6)
C31 0.0257(7) 0.0268(7) 0.0211(7) 0.0052(5) 0.0061(5) 0.0041(5)
C32 0.0281(7) 0.0171(6) 0.0133(6) 0.0017(4) 0.0071(5) 0.0030(5)
C33 0.0288(7) 0.0236(7) 0.0204(6) 0.0051(5) 0.0038(5) 0.0037(5)
C34 0.0406(9) 0.0236(7) 0.0280(7) 0.0082(6) 0.0076(6) 0.0113(6)
C35 0.0469(9) 0.0154(6) 0.0307(8) 0.0036(5) 0.0102(7) 0.0034(6)
C36 0.0324(8) 0.0229(7) 0.0363(8) 0.0012(6) 0.0069(6) -0.0025(6)
C37 0.0275(7) 0.0207(7) 0.0290(7) 0.0037(5) 0.0064(6) 0.0040(5)

loop_
_atom_type_symbol
_atom_type_description
_atom_type_scat_dispersion_real
_atom_type_scat_dispersion_imag
_atom_type_scat_source
C C 0.0033 0.0016 'International Tables Vol C Tables 4.2.6.8 and 6.1.1.4'
H H 0.0000 0.0000 'International Tables Vol C Tables 4.2.6.8 and 6.1.1.4'
O O 0.0106 0.0060 'International Tables Vol C Tables 4.2.6.8 and 6.1.1.4'

loop_
_citation_id
_citation_doi
_citation_year
1 10.1002/adsc.201300893 2014

loop_
_geom_angle_atom_site_label_1
_geom_angle_atom_site_label_2
_geom_angle_atom_site_label_3
_geom_angle
C9 O1 C1 122.01(11)
O1 C1 C6 123.43(12)
O1 C1 C2 115.88(12)
C6 C1 C2 120.63(13)
C3 C2 C1 119.37(13)
C3 C2 H2 120.3
C1 C2 H2 120.3
C2 C3 C4 120.15(13)
C2 C3 H3 119.9
C4 C3 H3 119.9
C5 C4 C3 120.05(14)
C5 C4 H4 120.0
C3 C4 H4 120.0
C4 C5 C6 120.04(14)
C4 C5 H5 120.0
C6 C5 H5 120.0
C1 C6 C5 119.75(13)
C1 C6 C7 119.50(12)
C5 C6 C7 120.76(12)
O3 C7 C6 124.14(12)
O3 C7 C8 122.32(12)
C6 C7 C8 113.50(11)
C10 C8 C7 112.49(11)
C10 C8 C9 112.06(11)
C7 C8 C9 114.32(11)
C10 C8 C13 103.14(10)
C7 C8 C13 106.98(10)
C9 C8 C13 106.92(10)
O2 C9 O1 117.87(12)
O2 C9 C8 124.19(12)
O1 C9 C8 117.82(12)
C11 C10 C14 127.09(12)
C11 C10 C8 109.27(11)
C14 C10 C8 123.12(11)
C10 C11 C20 125.99(12)
C10 C11 C12 109.64(11)
C20 C11 C12 124.31(11)
C13 C12 C26 125.97(12)
C13 C12 C11 110.04(11)
C26 C12 C11 123.99(11)
C12 C13 C32 128.98(12)
C12 C13 C8 107.83(11)
C32 C13 C8 122.96(11)
C19 C14 C15 119.02(12)
C19 C14 C10 118.28(12)
C15 C14 C10 122.69(12)
C16 C15 C14 119.94(13)
C16 C15 H15 120.0
C14 C15 H15 120.0
C17 C16 C15 120.55(14)
C17 C16 H16 119.7
C15 C16 H16 119.7
C16 C17 C18 119.83(14)
C16 C17 H17 120.1
C18 C17 H17 120.1
C19 C18 C17 120.08(15)
C19 C18 H18 120.0
C17 C18 H18 120.0
C18 C19 C14 120.58(14)
C18 C19 H19 119.7
C14 C19 H19 119.7
C25 C20 C21 118.81(13)
C25 C20 C11 119.05(12)
C21 C20 C11 122.13(12)
C22 C21 C20 120.14(14)
C22 C21 H21 119.9
C20 C21 H21 119.9
C23 C22 C21 120.39(14)
C23 C22 H22 119.8
C21 C22 H22 119.8
C22 C23 C24 119.96(14)
C22 C23 H23 120.0
C24 C23 H23 120.0
C23 C24 C25 119.99(15)
C23 C24 H24 120.0
C25 C24 H24 120.0
C24 C25 C20 120.69(14)
C24 C25 H25 119.7
C20 C25 H25 119.7
C27 C26 C31 119.01(12)
C27 C26 C12 121.31(12)
C31 C26 C12 119.64(12)
C28 C27 C26 120.25(14)
C28 C27 H27 119.9
C26 C27 H27 119.9
C29 C28 C27 120.28(14)
C29 C28 H28 119.9
C27 C28 H28 119.9
C30 C29 C28 119.85(13)
C30 C29 H29 120.1
C28 C29 H29 120.1
C29 C30 C31 120.18(14)
C29 C30 H30 119.9
C31 C30 H30 119.9
C30 C31 C26 120.41(14)
C30 C31 H31 119.8
C26 C31 H31 119.8
C37 C32 C33 118.68(12)
C37 C32 C13 121.70(12)
C33 C32 C13 119.62(12)
C34 C33 C32 120.65(14)
C34 C33 H33 119.7
C32 C33 H33 119.7
C35 C34 C33 119.94(14)
C35 C34 H34 120.0
C33 C34 H34 120.0
C36 C35 C34 120.00(14)
C36 C35 H35 120.0
C34 C35 H35 120.0
C35 C36 C37 120.36(15)
C35 C36 H36 119.8
C37 C36 H36 119.8
C36 C37 C32 120.37(14)
C36 C37 H37 119.8
C32 C37 H37 119.8

loop_
_geom_bond_atom_site_label_1
_geom_bond_atom_site_label_2
_geom_bond_distance
O1 C9 1.3634(16)
O1 C1 1.3809(17)
O2 C9 1.1850(18)
O3 C7 1.2064(17)
C1 C6 1.3856(19)
C1 C2 1.3931(19)
C2 C3 1.382(2)
C2 H2 0.9500
C3 C4 1.398(2)
C3 H3 0.9500
C4 C5 1.383(2)
C4 H4 0.9500
C5 C6 1.387(2)
C5 H5 0.9500
C6 C7 1.4797(19)
C7 C8 1.5293(19)
C8 C10 1.5077(17)
C8 C9 1.5373(19)
C8 C13 1.5485(17)
C10 C11 1.3445(18)
C10 C14 1.4790(18)
C11 C20 1.4763(18)
C11 C12 1.4818(18)
C12 C13 1.3433(18)
C12 C26 1.4798(17)
C13 C32 1.4862(18)
C14 C19 1.396(2)
C14 C15 1.3961(19)
C15 C16 1.393(2)
C15 H15 0.9500
C16 C17 1.380(2)
C16 H16 0.9500
C17 C18 1.387(2)
C17 H17 0.9500
C18 C19 1.386(2)
C18 H18 0.9500
C19 H19 0.9500
C20 C25 1.3931(19)
C20 C21 1.3940(19)
C21 C22 1.388(2)
C21 H21 0.9500
C22 C23 1.379(2)
C22 H22 0.9500
C23 C24 1.382(3)
C23 H23 0.9500
C24 C25 1.384(2)
C24 H24 0.9500
C25 H25 0.9500
C26 C27 1.3922(19)
C26 C31 1.3927(19)
C27 C28 1.389(2)
C27 H27 0.9500
C28 C29 1.383(2)
C28 H28 0.9500
C29 C30 1.381(2)
C29 H29 0.9500
C30 C31 1.388(2)
C30 H30 0.9500
C31 H31 0.9500
C32 C37 1.394(2)
C32 C33 1.395(2)
C33 C34 1.391(2)
C33 H33 0.9500
C34 C35 1.381(2)
C34 H34 0.9500
C35 C36 1.381(2)
C35 H35 0.9500
C36 C37 1.389(2)
C36 H36 0.9500
C37 H37 0.9500
